data_7003657
loop_
_publ_author_name
'Roering, Andrew J.'
'Davidson, Jillian J.'
'MacMillan, Samantha N.'
'Tanski, Joseph M.'
'Waterman, Rory'

_publ_section_title
;
 Mechanistic variety in zirconium-catalyzed bond-forming reaction of
 arsines
;
_journal_issue 33
_journal_name_full 'Dalton Transactions'
_journal_page_first 4488
_journal_page_last 4498
_journal_paper_doi 10.1039/b718050k
_journal_year 2008
_chemical_formula_sum 'C24 H51 As N4 Si3 Zr'
_chemical_formula_weight 646.10
_chemical_name_systematic
;
?
;
_space_group_IT_number 61
_symmetry_cell_setting orthorhombic
_symmetry_space_group_name_Hall '-P 2ac 2ab'
_symmetry_space_group_name_H-M 'P b c a'
_atom_sites_solution_hydrogens geom
_atom_sites_solution_primary direct
_atom_sites_solution_secondary difmap
_audit_creation_method SHELXL-97
_cell_angle_alpha 90.00
_cell_angle_beta 90.00
_cell_angle_gamma 90.00
_cell_formula_units_Z 8
_cell_length_a 19.0720(15)
_cell_length_b 18.0788(15)
_cell_length_c 19.3656(16)
_cell_measurement_reflns_used 9965
_cell_measurement_temperature 125(2)
_cell_measurement_theta_max 28.29
_cell_measurement_theta_min 2.36
_cell_volume 6677.2(9)
_computing_cell_refinement 'Bruker SMART'
_computing_data_collection 'Bruker SMART'
_computing_data_reduction 'Bruker SAINT'
_computing_molecular_graphics 'Bruker SHELXTL'
_computing_publication_material 'Bruker SHELXTL'
_computing_structure_refinement 'SHELXL-97 (Sheldrick, 1997)'
_computing_structure_solution 'SHELXS-97 (Sheldrick, 1990)'
_diffrn_ambient_temperature 125(2)
_diffrn_measured_fraction_theta_full 1.000
_diffrn_measured_fraction_theta_max 1.000
_diffrn_measurement_device_type 'CCD area detector'
_diffrn_measurement_method 'phi and omega scans'
_diffrn_radiation_monochromator graphite
_diffrn_radiation_source 'fine-focus sealed tube'
_diffrn_radiation_type MoK\a
_diffrn_radiation_wavelength 0.71073
_diffrn_reflns_av_R_equivalents 0.0719
_diffrn_reflns_av_sigmaI/netI 0.0348
_diffrn_reflns_limit_h_max 25
_diffrn_reflns_limit_h_min -25
_diffrn_reflns_limit_k_max 24
_diffrn_reflns_limit_k_min -24
_diffrn_reflns_limit_l_max 25
_diffrn_reflns_limit_l_min -25
_diffrn_reflns_number 84248
_diffrn_reflns_theta_full 28.30
_diffrn_reflns_theta_max 28.30
_diffrn_reflns_theta_min 1.87
_exptl_absorpt_coefficient_mu 1.438
_exptl_absorpt_correction_T_max 0.9581
_exptl_absorpt_correction_T_min 0.8131
_exptl_absorpt_correction_type empirical
_exptl_absorpt_process_details sadabs
_exptl_crystal_colour yellow
_exptl_crystal_density_diffrn 1.285
_exptl_crystal_density_method 'not measured'
_exptl_crystal_description block
_exptl_crystal_F_000 2704
_exptl_crystal_size_max 0.15
_exptl_crystal_size_mid 0.09
_exptl_crystal_size_min 0.03
_refine_diff_density_max 0.599
_refine_diff_density_min -0.562
_refine_diff_density_rms 0.074
_refine_ls_extinction_method none
_refine_ls_goodness_of_fit_ref 1.002
_refine_ls_hydrogen_treatment mixed
_refine_ls_matrix_type full
_refine_ls_number_parameters 314
_refine_ls_number_reflns 8297
_refine_ls_number_restraints 0
_refine_ls_restrained_S_all 1.002
_refine_ls_R_factor_all 0.0610
_refine_ls_R_factor_gt 0.0314
_refine_ls_shift/su_max 0.002
_refine_ls_shift/su_mean 0.000
_refine_ls_structure_factor_coef Fsqd
_refine_ls_weighting_details 'calc w=1/[\s^2^(Fo^2^)+(0.0261P)^2^+4.6549P] where P=(Fo^2^+2Fc^2^)/3'
_refine_ls_weighting_scheme calc
_refine_ls_wR_factor_gt 0.0629
_refine_ls_wR_factor_ref 0.0736
_reflns_number_gt 5747
_reflns_number_total 8297
_reflns_threshold_expression >2sigma(I)
_cod_data_source_file b718050k.txt
_cod_data_source_block rw535zr
_cod_depositor_comments
;
The following automatic conversions were performed:
'_symmetry_cell_setting' value 'Orthorhombic' changed to 'orthorhombic'
according to '/home/saulius/struct/CIF-dictionaries/cif_core.dic'
dictionary named 'cif_core.dic' version 2.4.1 from 2010-06-29.

Automatic conversion script
Id: cif_fix_enum 1527 2010-12-29 10:47:43Z saulius 
;
_cod_original_sg_symbol_H-M Pbca
_cod_database_code 7003657

loop_
_symmetry_equiv_pos_as_xyz
'x, y, z'
'-x+1/2, -y, z+1/2'
'-x, y+1/2, -z+1/2'
'x+1/2, -y+1/2, -z'
'-x, -y, -z'
'x-1/2, y, -z-1/2'
'x, -y-1/2, z-1/2'
'-x-1/2, y-1/2, z'

loop_
_atom_site_label
_atom_site_type_symbol
_atom_site_fract_x
_atom_site_fract_y
_atom_site_fract_z
_atom_site_U_iso_or_equiv
_atom_site_adp_type
_atom_site_occupancy
_atom_site_symmetry_multiplicity
_atom_site_calc_flag
_atom_site_refinement_flags
_atom_site_disorder_assembly
_atom_site_disorder_group
Zr Zr 0.188707(11) 0.752877(12) 0.139224(10) 0.01641(6) Uani 1 1 d . . .
As As 0.192242(14) 0.744205(14) -0.006628(11) 0.02406(7) Uani 1 1 d . . .
N1 N 0.12594(10) 0.67308(11) 0.18258(10) 0.0218(4) Uani 1 1 d . . .
N2 N 0.28972(10) 0.74358(10) 0.17657(9) 0.0214(4) Uani 1 1 d . . .
N3 N 0.14860(11) 0.85915(10) 0.14521(10) 0.0238(4) Uani 1 1 d . . .
N4 N 0.18036(11) 0.78291(11) 0.26509(10) 0.0254(5) Uani 1 1 d . . .
Si1 Si 0.13795(4) 0.57767(4) 0.17892(3) 0.02596(15) Uani 1 1 d . . .
Si2 Si 0.37032(3) 0.77105(4) 0.14390(3) 0.02311(15) Uani 1 1 d . . .
Si3 Si 0.07787(4) 0.89778(4) 0.10162(4) 0.03041(17) Uani 1 1 d . . .
C1 C 0.08166(13) 0.70159(15) 0.23952(12) 0.0293(6) Uani 1 1 d . . .
H1A H 0.0513 0.6616 0.2576 0.035 Uiso 1 1 calc R . .
H1B H 0.0513 0.7421 0.2225 0.035 Uiso 1 1 calc R . .
C2 C 0.29074(13) 0.71752(15) 0.24924(12) 0.0283(6) Uani 1 1 d . . .
H2A H 0.3398 0.7127 0.2655 0.034 Uiso 1 1 calc R . .
H2B H 0.2680 0.6684 0.2526 0.034 Uiso 1 1 calc R . .
C3 C 0.17795(14) 0.90068(14) 0.20463(13) 0.0304(6) Uani 1 1 d . . .
H3A H 0.1599 0.9520 0.2048 0.036 Uiso 1 1 calc R . .
H3B H 0.2297 0.9024 0.2015 0.036 Uiso 1 1 calc R . .
C4 C 0.12979(14) 0.73000(14) 0.29633(12) 0.0301(6) Uani 1 1 d . . .
H4A H 0.1019 0.7550 0.3326 0.036 Uiso 1 1 calc R . .
H4B H 0.1553 0.6882 0.3178 0.036 Uiso 1 1 calc R . .
C5 C 0.25170(14) 0.77317(15) 0.29356(12) 0.0306(6) Uani 1 1 d . . .
H5A H 0.2489 0.7551 0.3418 0.037 Uiso 1 1 calc R . .
H5B H 0.2769 0.8211 0.2935 0.037 Uiso 1 1 calc R . .
C6 C 0.15557(16) 0.86076(14) 0.27014(13) 0.0341(6) Uani 1 1 d . . .
H6A H 0.1764 0.8851 0.3111 0.041 Uiso 1 1 calc R . .
H6B H 0.1039 0.8620 0.2748 0.041 Uiso 1 1 calc R . .
C7 C 0.05900(16) 0.53165(16) 0.14165(16) 0.0449(8) Uani 1 1 d . . .
H7A H 0.0530 0.5473 0.0936 0.067 Uiso 1 1 calc R . .
H7B H 0.0175 0.5456 0.1684 0.067 Uiso 1 1 calc R . .
H7C H 0.0651 0.4779 0.1434 0.067 Uiso 1 1 calc R . .
C8 C 0.21671(15) 0.55897(15) 0.12507(13) 0.0363(7) Uani 1 1 d . . .
H8A H 0.2577 0.5830 0.1458 0.054 Uiso 1 1 calc R . .
H8B H 0.2092 0.5786 0.0785 0.054 Uiso 1 1 calc R . .
H8C H 0.2247 0.5055 0.1226 0.054 Uiso 1 1 calc R . .
C9 C 0.15335(15) 0.53826(15) 0.26724(13) 0.0347(6) Uani 1 1 d . . .
H9A H 0.1970 0.5583 0.2862 0.052 Uiso 1 1 calc R . .
H9B H 0.1569 0.4843 0.2642 0.052 Uiso 1 1 calc R . .
H9C H 0.1142 0.5516 0.2975 0.052 Uiso 1 1 calc R . .
C10 C 0.42672(14) 0.68903(15) 0.12571(14) 0.0363(7) Uani 1 1 d . . .
H10A H 0.4037 0.6574 0.0914 0.054 Uiso 1 1 calc R . .
H10B H 0.4340 0.6610 0.1684 0.054 Uiso 1 1 calc R . .
H10C H 0.4721 0.7056 0.1078 0.054 Uiso 1 1 calc R . .
C11 C 0.41905(14) 0.82829(14) 0.20851(14) 0.0340(6) Uani 1 1 d . . .
H11A H 0.3914 0.8723 0.2199 0.051 Uiso 1 1 calc R . .
H11B H 0.4642 0.8434 0.1890 0.051 Uiso 1 1 calc R . .
H11C H 0.4270 0.7991 0.2504 0.051 Uiso 1 1 calc R . .
C12 C 0.35615(14) 0.82730(16) 0.06467(14) 0.0377(7) Uani 1 1 d . . .
H12A H 0.3393 0.7953 0.0273 0.057 Uiso 1 1 calc R . .
H12B H 0.4004 0.8504 0.0509 0.057 Uiso 1 1 calc R . .
H12C H 0.3212 0.8658 0.0741 0.057 Uiso 1 1 calc R . .
C13 C 0.10704(17) 0.94473(18) 0.02099(15) 0.0509(9) Uani 1 1 d . . .
H13A H 0.1391 0.9852 0.0327 0.076 Uiso 1 1 calc R . .
H13B H 0.0662 0.9646 -0.0034 0.076 Uiso 1 1 calc R . .
H13C H 0.1312 0.9090 -0.0088 0.076 Uiso 1 1 calc R . .
C14 C 0.01190(15) 0.82443(17) 0.08143(16) 0.0434(7) Uani 1 1 d . . .
H14A H 0.0361 0.7796 0.0660 0.065 Uiso 1 1 calc R . .
H14B H -0.0194 0.8419 0.0448 0.065 Uiso 1 1 calc R . .
H14C H -0.0156 0.8134 0.1229 0.065 Uiso 1 1 calc R . .
C15 C 0.03130(17) 0.96777(17) 0.15625(16) 0.0503(8) Uani 1 1 d . . .
H15A H 0.0622 1.0102 0.1643 0.075 Uiso 1 1 calc R . .
H15B H 0.0185 0.9454 0.2006 0.075 Uiso 1 1 calc R . .
H15C H -0.0112 0.9844 0.1324 0.075 Uiso 1 1 calc R . .
C16 C 0.18260(12) 0.64089(12) -0.03660(11) 0.0202(5) Uani 1 1 d . . .
C17 C 0.11761(12) 0.60446(13) -0.04270(11) 0.0233(5) Uani 1 1 d . . .
C18 C 0.11583(14) 0.53157(14) -0.06571(12) 0.0272(6) Uani 1 1 d . . .
H18A H 0.0718 0.5073 -0.0691 0.033 Uiso 1 1 calc R . .
C19 C 0.17595(14) 0.49302(13) -0.08391(12) 0.0271(6) Uani 1 1 d . . .
C20 C 0.23955(13) 0.52951(14) -0.07752(12) 0.0268(6) Uani 1 1 d . . .
H20A H 0.2814 0.5040 -0.0895 0.032 Uiso 1 1 calc R . .
C21 C 0.24437(13) 0.60214(13) -0.05426(11) 0.0228(5) Uani 1 1 d . . .
C22 C 0.04954(13) 0.64099(15) -0.02395(15) 0.0322(6) Uani 1 1 d . . .
H22A H 0.0111 0.6054 -0.0289 0.048 Uiso 1 1 calc R . .
H22B H 0.0414 0.6832 -0.0547 0.048 Uiso 1 1 calc R . .
H22C H 0.0517 0.6583 0.0240 0.048 Uiso 1 1 calc R . .
C23 C 0.17179(17) 0.41458(15) -0.11053(14) 0.0427(7) Uani 1 1 d . . .
H23A H 0.2128 0.3867 -0.0947 0.064 Uiso 1 1 calc R . .
H23B H 0.1708 0.4151 -0.1611 0.064 Uiso 1 1 calc R . .
H23C H 0.1290 0.3910 -0.0930 0.064 Uiso 1 1 calc R . .
C24 C 0.31555(13) 0.63630(15) -0.04579(13) 0.0312(6) Uani 1 1 d . . .
H24A H 0.3172 0.6835 -0.0707 0.047 Uiso 1 1 calc R . .
H24B H 0.3512 0.6028 -0.0645 0.047 Uiso 1 1 calc R . .
H24C H 0.3247 0.6449 0.0033 0.047 Uiso 1 1 calc R . .
H1 H 0.1346(17) 0.7595(16) -0.0117(16) 0.058(10) Uiso 1 1 d . . .

loop_
_atom_site_aniso_label
_atom_site_aniso_U_11
_atom_site_aniso_U_22
_atom_site_aniso_U_33
_atom_site_aniso_U_23
_atom_site_aniso_U_13
_atom_site_aniso_U_12
Zr 0.01754(10) 0.01961(10) 0.01207(10) 0.00009(8) -0.00012(8) -0.00144(9)
As 0.03332(14) 0.02578(13) 0.01308(11) -0.00076(10) -0.00054(10) -0.00023(12)
N1 0.0200(10) 0.0267(10) 0.0189(10) 0.0012(8) 0.0011(8) -0.0037(8)
N2 0.0229(10) 0.0253(10) 0.0159(9) 0.0054(8) -0.0034(7) -0.0027(8)
N3 0.0294(11) 0.0220(10) 0.0201(10) -0.0009(8) 0.0028(9) 0.0001(8)
N4 0.0320(12) 0.0271(10) 0.0170(10) -0.0006(8) 0.0008(9) -0.0047(9)
Si1 0.0320(4) 0.0234(3) 0.0225(3) 0.0045(3) -0.0063(3) -0.0070(3)
Si2 0.0185(3) 0.0267(3) 0.0241(3) 0.0030(3) -0.0043(3) -0.0030(3)
Si3 0.0324(4) 0.0312(4) 0.0277(4) 0.0050(3) 0.0062(3) 0.0114(3)
C1 0.0265(14) 0.0349(14) 0.0263(14) 0.0017(11) 0.0076(11) -0.0047(11)
C2 0.0289(14) 0.0353(14) 0.0207(12) 0.0084(11) -0.0090(10) -0.0079(11)
C3 0.0419(16) 0.0225(12) 0.0268(13) -0.0044(10) 0.0011(12) -0.0003(11)
C4 0.0357(15) 0.0366(15) 0.0181(12) 0.0001(10) 0.0072(11) -0.0031(12)
C5 0.0391(15) 0.0374(15) 0.0153(11) 0.0004(10) -0.0051(11) -0.0096(12)
C6 0.0481(17) 0.0336(15) 0.0205(13) -0.0087(11) 0.0048(12) -0.0002(13)
C7 0.053(2) 0.0349(16) 0.0466(18) 0.0092(14) -0.0196(15) -0.0191(14)
C8 0.0511(18) 0.0308(14) 0.0269(14) 0.0025(11) -0.0026(13) 0.0091(13)
C9 0.0417(16) 0.0325(14) 0.0300(14) 0.0082(12) -0.0064(13) -0.0113(12)
C10 0.0286(14) 0.0414(16) 0.0390(16) -0.0086(13) -0.0052(13) 0.0038(12)
C11 0.0295(15) 0.0313(14) 0.0412(16) -0.0010(12) -0.0100(13) -0.0045(12)
C12 0.0278(15) 0.0519(18) 0.0334(15) 0.0173(13) -0.0058(12) -0.0150(13)
C13 0.055(2) 0.055(2) 0.0428(18) 0.0223(16) 0.0084(16) 0.0188(16)
C14 0.0292(16) 0.0564(19) 0.0447(18) -0.0043(15) -0.0039(14) 0.0123(14)
C15 0.057(2) 0.0420(17) 0.052(2) -0.0006(15) 0.0127(17) 0.0221(16)
C16 0.0248(13) 0.0250(12) 0.0109(11) 0.0013(9) -0.0024(9) 0.0010(10)
C17 0.0232(13) 0.0310(13) 0.0158(11) 0.0001(10) -0.0044(10) 0.0018(10)
C18 0.0302(14) 0.0306(13) 0.0209(12) 0.0006(10) -0.0052(11) -0.0067(11)
C19 0.0394(16) 0.0271(13) 0.0149(12) -0.0016(10) -0.0008(11) 0.0016(11)
C20 0.0291(14) 0.0344(14) 0.0168(12) -0.0005(10) 0.0013(10) 0.0105(11)
C21 0.0233(13) 0.0317(13) 0.0133(11) 0.0002(10) -0.0018(10) 0.0022(10)
C22 0.0215(13) 0.0346(15) 0.0405(16) 0.0013(12) -0.0011(12) 0.0017(11)
C23 0.062(2) 0.0318(15) 0.0340(16) -0.0070(12) 0.0024(14) -0.0011(14)
C24 0.0232(14) 0.0403(15) 0.0300(14) 0.0011(12) -0.0015(11) 0.0017(12)

loop_
_atom_type_symbol
_atom_type_description
_atom_type_scat_dispersion_real
_atom_type_scat_dispersion_imag
_atom_type_scat_source
C C 0.0033 0.0016 'International Tables Vol C Tables 4.2.6.8 and 6.1.1.4'
H H 0.0000 0.0000 'International Tables Vol C Tables 4.2.6.8 and 6.1.1.4'
N N 0.0061 0.0033 'International Tables Vol C Tables 4.2.6.8 and 6.1.1.4'
Si Si 0.0817 0.0704 'International Tables Vol C Tables 4.2.6.8 and 6.1.1.4'
As As 0.0499 2.0058 'International Tables Vol C Tables 4.2.6.8 and 6.1.1.4'
Zr Zr -2.9673 0.5597 'International Tables Vol C Tables 4.2.6.8 and 6.1.1.4'

loop_
_geom_angle_atom_site_label_1
_geom_angle_atom_site_label_2
_geom_angle_atom_site_label_3
_geom_angle
_geom_angle_site_symmetry_1
_geom_angle_site_symmetry_3
_geom_angle_publ_flag
N1 Zr N2 110.09(7) . . ?
N1 Zr N3 114.41(8) . . ?
N2 Zr N3 113.61(8) . . ?
N1 Zr N4 73.57(7) . . ?
N2 Zr N4 74.68(7) . . ?
N3 Zr N4 73.78(7) . . ?
N1 Zr As 112.52(5) . . ?
N2 Zr As 108.84(5) . . ?
N3 Zr As 96.67(5) . . ?
N4 Zr As 170.36(5) . . ?
C16 As Zr 110.21(6) . . ?
C16 As H1 96.6(14) . . ?
Zr As H1 92.8(15) . . ?
C1 N1 Si1 116.73(15) . . ?
C1 N1 Zr 113.09(15) . . ?
Si1 N1 Zr 127.04(11) . . ?
C2 N2 Si2 115.15(15) . . ?
C2 N2 Zr 111.73(14) . . ?
Si2 N2 Zr 132.51(10) . . ?
C3 N3 Si3 117.79(16) . . ?
C3 N3 Zr 111.93(15) . . ?
Si3 N3 Zr 129.22(11) . . ?
C5 N4 C4 111.63(19) . . ?
C5 N4 C6 112.4(2) . . ?
C4 N4 C6 112.1(2) . . ?
C5 N4 Zr 106.19(14) . . ?
C4 N4 Zr 107.34(14) . . ?
C6 N4 Zr 106.82(14) . . ?
N1 Si1 C8 108.00(11) . . ?
N1 Si1 C7 110.56(12) . . ?
C8 Si1 C7 110.72(14) . . ?
N1 Si1 C9 111.08(11) . . ?
C8 Si1 C9 108.41(13) . . ?
C7 Si1 C9 108.04(12) . . ?
N2 Si2 C12 109.18(11) . . ?
N2 Si2 C10 110.63(11) . . ?
C12 Si2 C10 111.26(14) . . ?
N2 Si2 C11 110.77(11) . . ?
C12 Si2 C11 108.74(13) . . ?
C10 Si2 C11 106.23(12) . . ?
N3 Si3 C13 111.02(12) . . ?
N3 Si3 C14 109.81(12) . . ?
C13 Si3 C14 110.42(15) . . ?
N3 Si3 C15 111.42(13) . . ?
C13 Si3 C15 107.90(14) . . ?
C14 Si3 C15 106.16(14) . . ?
N1 C1 C4 108.2(2) . . ?
N1 C1 H1A 110.1 . . ?
C4 C1 H1A 110.1 . . ?
N1 C1 H1B 110.1 . . ?
C4 C1 H1B 110.1 . . ?
H1A C1 H1B 108.4 . . ?
N2 C2 C5 108.6(2) . . ?
N2 C2 H2A 110.0 . . ?
C5 C2 H2A 110.0 . . ?
N2 C2 H2B 110.0 . . ?
C5 C2 H2B 110.0 . . ?
H2A C2 H2B 108.3 . . ?
N3 C3 C6 107.5(2) . . ?
N3 C3 H3A 110.2 . . ?
C6 C3 H3A 110.2 . . ?
N3 C3 H3B 110.2 . . ?
C6 C3 H3B 110.2 . . ?
H3A C3 H3B 108.5 . . ?
N4 C4 C1 108.31(19) . . ?
N4 C4 H4A 110.0 . . ?
C1 C4 H4A 110.0 . . ?
N4 C4 H4B 110.0 . . ?
C1 C4 H4B 110.0 . . ?
H4A C4 H4B 108.4 . . ?
N4 C5 C2 108.63(19) . . ?
N4 C5 H5A 110.0 . . ?
C2 C5 H5A 110.0 . . ?
N4 C5 H5B 110.0 . . ?
C2 C5 H5B 110.0 . . ?
H5A C5 H5B 108.3 . . ?
N4 C6 C3 107.8(2) . . ?
N4 C6 H6A 110.2 . . ?
C3 C6 H6A 110.2 . . ?
N4 C6 H6B 110.2 . . ?
C3 C6 H6B 110.2 . . ?
H6A C6 H6B 108.5 . . ?
Si1 C7 H7A 109.5 . . ?
Si1 C7 H7B 109.5 . . ?
H7A C7 H7B 109.5 . . ?
Si1 C7 H7C 109.5 . . ?
H7A C7 H7C 109.5 . . ?
H7B C7 H7C 109.5 . . ?
Si1 C8 H8A 109.5 . . ?
Si1 C8 H8B 109.5 . . ?
H8A C8 H8B 109.5 . . ?
Si1 C8 H8C 109.5 . . ?
H8A C8 H8C 109.5 . . ?
H8B C8 H8C 109.5 . . ?
Si1 C9 H9A 109.5 . . ?
Si1 C9 H9B 109.5 . . ?
H9A C9 H9B 109.5 . . ?
Si1 C9 H9C 109.5 . . ?
H9A C9 H9C 109.5 . . ?
H9B C9 H9C 109.5 . . ?
Si2 C10 H10A 109.5 . . ?
Si2 C10 H10B 109.5 . . ?
H10A C10 H10B 109.5 . . ?
Si2 C10 H10C 109.5 . . ?
H10A C10 H10C 109.5 . . ?
H10B C10 H10C 109.5 . . ?
Si2 C11 H11A 109.5 . . ?
Si2 C11 H11B 109.5 . . ?
H11A C11 H11B 109.5 . . ?
Si2 C11 H11C 109.5 . . ?
H11A C11 H11C 109.5 . . ?
H11B C11 H11C 109.5 . . ?
Si2 C12 H12A 109.5 . . ?
Si2 C12 H12B 109.5 . . ?
H12A C12 H12B 109.5 . . ?
Si2 C12 H12C 109.5 . . ?
H12A C12 H12C 109.5 . . ?
H12B C12 H12C 109.5 . . ?
Si3 C13 H13A 109.5 . . ?
Si3 C13 H13B 109.5 . . ?
H13A C13 H13B 109.5 . . ?
Si3 C13 H13C 109.5 . . ?
H13A C13 H13C 109.5 . . ?
H13B C13 H13C 109.5 . . ?
Si3 C14 H14A 109.5 . . ?
Si3 C14 H14B 109.5 . . ?
H14A C14 H14B 109.5 . . ?
Si3 C14 H14C 109.5 . . ?
H14A C14 H14C 109.5 . . ?
H14B C14 H14C 109.5 . . ?
Si3 C15 H15A 109.5 . . ?
Si3 C15 H15B 109.5 . . ?
H15A C15 H15B 109.5 . . ?
Si3 C15 H15C 109.5 . . ?
H15A C15 H15C 109.5 . . ?
H15B C15 H15C 109.5 . . ?
C17 C16 C21 118.8(2) . . ?
C17 C16 As 123.48(17) . . ?
C21 C16 As 117.71(17) . . ?
C18 C17 C16 119.4(2) . . ?
C18 C17 C22 118.2(2) . . ?
C16 C17 C22 122.4(2) . . ?
C19 C18 C17 122.5(2) . . ?
C19 C18 H18A 118.8 . . ?
C17 C18 H18A 118.8 . . ?
C20 C19 C18 117.5(2) . . ?
C20 C19 C23 121.5(2) . . ?
C18 C19 C23 121.0(2) . . ?
C19 C20 C21 122.4(2) . . ?
C19 C20 H20A 118.8 . . ?
C21 C20 H20A 118.8 . . ?
C20 C21 C16 119.4(2) . . ?
C20 C21 C24 118.9(2) . . ?
C16 C21 C24 121.6(2) . . ?
C17 C22 H22A 109.5 . . ?
C17 C22 H22B 109.5 . . ?
H22A C22 H22B 109.5 . . ?
C17 C22 H22C 109.5 . . ?
H22A C22 H22C 109.5 . . ?
H22B C22 H22C 109.5 . . ?
C19 C23 H23A 109.5 . . ?
C19 C23 H23B 109.5 . . ?
H23A C23 H23B 109.5 . . ?
C19 C23 H23C 109.5 . . ?
H23A C23 H23C 109.5 . . ?
H23B C23 H23C 109.5 . . ?
C21 C24 H24A 109.5 . . ?
C21 C24 H24B 109.5 . . ?
H24A C24 H24B 109.5 . . ?
C21 C24 H24C 109.5 . . ?
H24A C24 H24C 109.5 . . ?
H24B C24 H24C 109.5 . . ?

loop_
_geom_bond_atom_site_label_1
_geom_bond_atom_site_label_2
_geom_bond_distance
_geom_bond_site_symmetry_2
_geom_bond_publ_flag
Zr N1 2.0540(19) . ?
Zr N2 2.0646(19) . ?
Zr N3 2.0712(19) . ?
Zr N4 2.5023(19) . ?
Zr As 2.8297(4) . ?
As C16 1.965(2) . ?
As H1 1.14(3) . ?
N1 C1 1.482(3) . ?
N1 Si1 1.742(2) . ?
N2 C2 1.484(3) . ?
N2 Si2 1.735(2) . ?
N3 C3 1.484(3) . ?
N3 Si3 1.738(2) . ?
N4 C5 1.479(3) . ?
N4 C4 1.487(3) . ?
N4 C6 1.488(3) . ?
Si1 C8 1.860(3) . ?
Si1 C7 1.866(3) . ?
Si1 C9 1.876(3) . ?
Si2 C12 1.860(3) . ?
Si2 C10 1.865(3) . ?
Si2 C11 1.871(3) . ?
Si3 C13 1.862(3) . ?
Si3 C14 1.869(3) . ?
Si3 C15 1.873(3) . ?
C1 C4 1.522(3) . ?
C1 H1A 0.9900 . ?
C1 H1B 0.9900 . ?
C2 C5 1.518(4) . ?
C2 H2A 0.9900 . ?
C2 H2B 0.9900 . ?
C3 C6 1.521(3) . ?
C3 H3A 0.9900 . ?
C3 H3B 0.9900 . ?
C4 H4A 0.9900 . ?
C4 H4B 0.9900 . ?
C5 H5A 0.9900 . ?
C5 H5B 0.9900 . ?
C6 H6A 0.9900 . ?
C6 H6B 0.9900 . ?
C7 H7A 0.9800 . ?
C7 H7B 0.9800 . ?
C7 H7C 0.9800 . ?
C8 H8A 0.9800 . ?
C8 H8B 0.9800 . ?
C8 H8C 0.9800 . ?
C9 H9A 0.9800 . ?
C9 H9B 0.9800 . ?
C9 H9C 0.9800 . ?
C10 H10A 0.9800 . ?
C10 H10B 0.9800 . ?
C10 H10C 0.9800 . ?
C11 H11A 0.9800 . ?
C11 H11B 0.9800 . ?
C11 H11C 0.9800 . ?
C12 H12A 0.9800 . ?
C12 H12B 0.9800 . ?
C12 H12C 0.9800 . ?
C13 H13A 0.9800 . ?
C13 H13B 0.9800 . ?
C13 H13C 0.9800 . ?
C14 H14A 0.9800 . ?
C14 H14B 0.9800 . ?
C14 H14C 0.9800 . ?
C15 H15A 0.9800 . ?
C15 H15B 0.9800 . ?
C15 H15C 0.9800 . ?
C16 C17 1.409(3) . ?
C16 C21 1.413(3) . ?
C17 C18 1.391(3) . ?
C17 C22 1.501(3) . ?
C18 C19 1.387(3) . ?
C18 H18A 0.9500 . ?
C19 C20 1.386(4) . ?
C19 C23 1.511(3) . ?
C20 C21 1.391(3) . ?
C20 H20A 0.9500 . ?
C21 C24 1.500(3) . ?
C22 H22A 0.9800 . ?
C22 H22B 0.9800 . ?
C22 H22C 0.9800 . ?
C23 H23A 0.9800 . ?
C23 H23B 0.9800 . ?
C23 H23C 0.9800 . ?
C24 H24A 0.9800 . ?
C24 H24B 0.9800 . ?
C24 H24C 0.9800 . ?
